data_2015659
loop_
_publ_author_name
'Magdalena Kloskowska'
'Jaros\/law Chojnacki'
'Wies\/law Wojnowski'
'Barbara Becker'

_publ_section_title
;The first compound with an unusual type of anion, [Li(S<i>R</i>)~2~]^{--^}:
 bis(\m~2~-aqua-<i>d</i>~2~)tetrakis(aqua-<i>d</i>~2~)dilithium(I)
 bis[bis(tri-<i>tert</i>-butoxysilanethiolato-\k^2^<i>O</i>,<i>S</i>)lithate(I)]
 dihydrate-<i>d</i>~2~
;
_journal_coeditor_code SK3045
_journal_issue 11
_journal_name_full 'Acta Crystallographica Section C'
_journal_page_first m541
_journal_page_last m544
_journal_paper_doi 10.1107/S0108270106041746
_journal_volume 62
_journal_year 2006
_chemical_formula_iupac '[Li2 (D2 O)6] [Li (C12 H27 O3 S1 Si1)2]2 , 2D2 O'
_chemical_formula_moiety 'D12 Li2 O6 2+ , 2C24 H54 Li O6 S2 Si2 - , 2D2 O'
_chemical_formula_sum 'C48 H108 D16 Li4 O20 S4 Si4'
_chemical_formula_weight 1305.92
_chemical_name_systematic
;
bis(\m~2~-aqua-d~2~)tetrakis(aqua-d~2~)dilithium(I)
bis[bis(tri-tert-butoxysilanethiolato-\k^2^O,S)lithate(I)]
dihydrate-d~2~
;
_space_group_IT_number 2
_symmetry_cell_setting triclinic
_symmetry_space_group_name_Hall '-P 1'
_symmetry_space_group_name_H-M 'P -1'
_atom_sites_solution_hydrogens geom
_atom_sites_solution_primary direct
_atom_sites_solution_secondary difmap
_audit_conform_dict_name cif_core.dic
_audit_conform_dict_version 2.3
_audit_creation_method 'WinGX routine CIF_UPDATE'
_cell_angle_alpha 99.743(7)
_cell_angle_beta 99.712(7)
_cell_angle_gamma 105.197(7)
_cell_formula_units_Z 1
_cell_length_a 8.5218(6)
_cell_length_b 14.0107(11)
_cell_length_c 17.4337(14)
_cell_measurement_reflns_used 6255
_cell_measurement_temperature 120(2)
_cell_measurement_theta_max 32
_cell_measurement_theta_min 2.5
_cell_volume 1929.4(3)
_computing_cell_refinement CrysAlisRED
_computing_data_collection 'CrysAlisCCD (Oxford Diffraction, 2005)'
_computing_data_reduction 'CrysAlisRED (Oxford Diffraction, 2005)'
_computing_molecular_graphics
;
ORTEP-3 for Windows (Farrugia, 1997) and MERCURY (Macrae <i>et al.</i>,
2006)
;
_computing_publication_material 'WinGX (Farrugia, 1999)'
_computing_structure_refinement 'SHELXL97 (Sheldrick, 1997)'
_computing_structure_solution 'SHELXS97 (Sheldrick, 1997)'
_diffrn_ambient_temperature 120(2)
_diffrn_measured_fraction_theta_full 0.996
_diffrn_measured_fraction_theta_max 0.996
_diffrn_measurement_device_type 'Kuma KM-4 CCD area-detector'
_diffrn_measurement_method \w
_diffrn_radiation_monochromator graphite
_diffrn_radiation_type MoK\a
_diffrn_radiation_wavelength 0.71073
_diffrn_reflns_av_R_equivalents 0.0525
_diffrn_reflns_limit_h_max 10
_diffrn_reflns_limit_h_min -10
_diffrn_reflns_limit_k_max 16
_diffrn_reflns_limit_k_min -16
_diffrn_reflns_limit_l_max 20
_diffrn_reflns_limit_l_min -20
_diffrn_reflns_number 13004
_diffrn_reflns_theta_full 25.05
_diffrn_reflns_theta_max 25.05
_diffrn_reflns_theta_min 2.73
_exptl_absorpt_coefficient_mu 0.241
_exptl_absorpt_correction_type none
_exptl_crystal_colour colourless
_exptl_crystal_density_diffrn 1.124
_exptl_crystal_density_method 'not measured'
_exptl_crystal_description prism
_exptl_crystal_F_000 704
_exptl_crystal_size_max 0.52
_exptl_crystal_size_mid 0.41
_exptl_crystal_size_min 0.4
_refine_diff_density_max 0.45
_refine_diff_density_min -0.275
_refine_ls_extinction_method none
_refine_ls_goodness_of_fit_ref 1.055
_refine_ls_hydrogen_treatment mixed
_refine_ls_matrix_type full
_refine_ls_number_parameters 411
_refine_ls_number_reflns 6815
_refine_ls_number_restraints 0
_refine_ls_restrained_S_all 1.055
_refine_ls_R_factor_all 0.051
_refine_ls_R_factor_gt 0.0475
_refine_ls_shift/su_max 0.018
_refine_ls_shift/su_mean 0.002
_refine_ls_structure_factor_coef Fsqd
_refine_ls_weighting_details 'calc w = 1/[\s^2^(Fo^2^)+(0.0501P)^2^+2.0875P] where P=(Fo^2^+2Fc^2^)/3'
_refine_ls_weighting_scheme calc
_refine_ls_wR_factor_gt 0.1164
_refine_ls_wR_factor_ref 0.1196
_reflns_number_gt 6228
_reflns_number_total 6815
_reflns_threshold_expression I>2\s(I)
_cod_data_source_file sk3045.cif
_cod_data_source_block I
_cod_database_code 2015659
_cod_database_fobs_code 2015659

loop_
_symmetry_equiv_pos_as_xyz
'x, y, z'
'-x, -y, -z'

loop_
_atom_site_type_symbol
_atom_site_label
_atom_site_fract_x
_atom_site_fract_y
_atom_site_fract_z
_atom_site_U_iso_or_equiv
_atom_site_adp_type
_atom_site_calc_flag
_atom_site_refinement_flags
_atom_site_occupancy
Si Si1 0.28660(7) 0.70442(4) 0.32553(3) 0.01302(14) Uani d . 1
S S1 0.42205(6) 0.60366(4) 0.33514(3) 0.01748(13) Uani d . 1
O O1 0.38301(18) 0.81479(10) 0.31188(8) 0.0169(3) Uani d . 1
O O2 0.19575(18) 0.72825(10) 0.39965(8) 0.0168(3) Uani d . 1
O O3 0.12977(17) 0.64048(10) 0.24788(8) 0.0147(3) Uani d . 1
C C10 0.5191(3) 0.84935(16) 0.27368(12) 0.0176(4) Uani d . 1
C C11 0.6833(3) 0.86083(17) 0.33089(14) 0.0239(5) Uani d . 1
H H11A 0.6968 0.9112 0.3799 0.029 Uiso calc R 1
H H11B 0.7764 0.8833 0.3054 0.029 Uiso calc R 1
H H11C 0.682 0.7954 0.344 0.029 Uiso calc R 1
C C12 0.4973(3) 0.77517(17) 0.19536(13) 0.0246(5) Uani d . 1
H H12A 0.5077 0.7105 0.2063 0.029 Uiso calc R 1
H H12B 0.5833 0.8031 0.1675 0.029 Uiso calc R 1
H H12C 0.3867 0.7641 0.1618 0.029 Uiso calc R 1
C C13 0.5101(3) 0.95177(17) 0.25854(15) 0.0269(5) Uani d . 1
H H13A 0.4028 0.9431 0.223 0.032 Uiso calc R 1
H H13B 0.601 0.9802 0.2335 0.032 Uiso calc R 1
H H13C 0.5206 0.998 0.3094 0.032 Uiso calc R 1
C C20 0.2397(3) 0.81618(16) 0.46656(12) 0.0219(5) Uani d . 1
C C21 0.2014(4) 0.90440(18) 0.43568(15) 0.0329(6) Uani d . 1
H H21A 0.2696 0.9225 0.3974 0.039 Uiso calc R 1
H H21B 0.2267 0.9628 0.4804 0.039 Uiso calc R 1
H H21C 0.083 0.8848 0.4093 0.039 Uiso calc R 1
C C22 0.1282(4) 0.78417(19) 0.52299(14) 0.0319(6) Uani d . 1
H H22A 0.0111 0.7624 0.4942 0.038 Uiso calc R 1
H H22B 0.1471 0.8416 0.5678 0.038 Uiso calc R 1
H H22C 0.1546 0.7278 0.5433 0.038 Uiso calc R 1
C C23 0.4220(3) 0.8412(2) 0.50706(14) 0.0348(6) Uani d . 1
H H23A 0.4425 0.7814 0.524 0.042 Uiso calc R 1
H H23B 0.4499 0.8974 0.5538 0.042 Uiso calc R 1
H H23C 0.4915 0.8609 0.4696 0.042 Uiso calc R 1
C C30 -0.0249(3) 0.66089(16) 0.21516(12) 0.0182(4) Uani d . 1
C C31 0.0122(3) 0.77079(17) 0.20746(14) 0.0261(5) Uani d . 1
H H31A 0.0566 0.816 0.2606 0.031 Uiso calc R 1
H H31B -0.0908 0.7825 0.1822 0.031 Uiso calc R 1
H H31C 0.0946 0.7846 0.1746 0.031 Uiso calc R 1
C C32 -0.0906(3) 0.58944(18) 0.13287(13) 0.0273(5) Uani d . 1
H H32A -0.0074 0.6038 0.1005 0.033 Uiso calc R 1
H H32B -0.1943 0.5995 0.1067 0.033 Uiso calc R 1
H H32C -0.1123 0.519 0.1385 0.033 Uiso calc R 1
C C33 -0.1478(3) 0.63630(18) 0.26838(14) 0.0243(5) Uani d . 1
H H33A -0.1633 0.5665 0.2748 0.029 Uiso calc R 1
H H33B -0.2552 0.6434 0.2438 0.029 Uiso calc R 1
H H33C -0.104 0.6832 0.3208 0.029 Uiso calc R 1
Si Si2 0.04500(7) 0.29223(4) 0.18733(3) 0.01334(14) Uani d . 1
S S2 -0.06724(6) 0.37158(4) 0.25917(3) 0.01723(13) Uani d . 1
O O4 0.17626(17) 0.38435(10) 0.15997(8) 0.0150(3) Uani d . 1
O O5 0.16723(18) 0.23567(10) 0.23287(8) 0.0175(3) Uani d . 1
O O6 -0.07361(18) 0.20507(11) 0.11062(8) 0.0177(3) Uani d . 1
C C40 0.3099(3) 0.38382(16) 0.11702(12) 0.0195(4) Uani d . 1
C C41 0.2554(3) 0.29160(17) 0.04762(13) 0.0240(5) Uani d . 1
H H41A 0.2371 0.2297 0.0683 0.029 Uiso calc R 1
H H41B 0.3425 0.2951 0.017 0.029 Uiso calc R 1
H H41C 0.1516 0.2906 0.0129 0.029 Uiso calc R 1
C C42 0.3384(3) 0.48159(18) 0.08689(14) 0.0305(6) Uani d . 1
H H42A 0.2351 0.4809 0.0519 0.037 Uiso calc R 1
H H42B 0.4268 0.4869 0.057 0.037 Uiso calc R 1
H H42C 0.3716 0.5399 0.1324 0.037 Uiso calc R 1
C C43 0.4646(3) 0.38493(19) 0.17543(13) 0.0264(5) Uani d . 1
H H43A 0.4936 0.4433 0.2206 0.032 Uiso calc R 1
H H43B 0.5576 0.3901 0.1485 0.032 Uiso calc R 1
H H43C 0.4425 0.3221 0.1949 0.032 Uiso calc R 1
C C50 0.1333(3) 0.13225(16) 0.24416(13) 0.0227(5) Uani d . 1
C C51 0.1488(4) 0.06494(18) 0.16925(15) 0.0352(6) Uani d . 1
H H51A 0.0651 0.0657 0.1235 0.042 Uiso calc R 1
H H51B 0.1306 -0.0047 0.1765 0.042 Uiso calc R 1
H H51C 0.2606 0.0905 0.1596 0.042 Uiso calc R 1
C C52 0.2676(4) 0.13578(19) 0.31506(15) 0.0342(6) Uani d . 1
H H52A 0.3779 0.1635 0.3044 0.041 Uiso calc R 1
H H52B 0.2551 0.067 0.3235 0.041 Uiso calc R 1
H H52C 0.2563 0.1791 0.363 0.041 Uiso calc R 1
C C53 -0.0383(4) 0.0962(2) 0.26096(18) 0.0410(7) Uani d . 1
H H53A -0.0477 0.144 0.3067 0.049 Uiso calc R 1
H H53B -0.0554 0.0289 0.2731 0.049 Uiso calc R 1
H H53C -0.1231 0.0922 0.214 0.049 Uiso calc R 1
C C60 -0.2296(3) 0.19307(17) 0.05677(12) 0.0209(4) Uani d . 1
C C61 -0.2322(3) 0.29244(18) 0.03398(13) 0.0263(5) Uani d . 1
H H61A -0.2268 0.3427 0.0816 0.032 Uiso calc R 1
H H61B -0.3354 0.2818 -0.0054 0.032 Uiso calc R 1
H H61C -0.136 0.3171 0.011 0.032 Uiso calc R 1
C C62 -0.2365(3) 0.11329(19) -0.01643(14) 0.0337(6) Uani d . 1
H H62A -0.1429 0.1387 -0.0408 0.04 Uiso calc R 1
H H62B -0.3419 0.0993 -0.0553 0.04 Uiso calc R 1
H H62C -0.2293 0.0507 -0.0002 0.04 Uiso calc R 1
C C63 -0.3727(3) 0.15511(19) 0.09659(15) 0.0310(5) Uani d . 1
H H63A -0.3709 0.0897 0.1089 0.037 Uiso calc R 1
H H63B -0.479 0.1469 0.0604 0.037 Uiso calc R 1
H H63C -0.3601 0.2044 0.146 0.037 Uiso calc R 1
O O7 0.06193(19) 0.53075(13) 0.43377(9) 0.0183(3) Uani d . 1
O O8 0.2741(2) 0.39517(13) 0.51759(11) 0.0261(4) Uani d . 1
O O9 0.3020(2) 0.61146(13) 0.61277(10) 0.0270(4) Uani d . 1
O O10 0.6324(2) 0.61798(13) 0.62791(9) 0.0201(3) Uani d . 1
Li Li1 0.1617(4) 0.5047(3) 0.2335(2) 0.0200(7) Uani d . 1
Li Li2 0.1621(5) 0.4949(3) 0.5349(2) 0.0217(7) Uani d . 1
D D7A 0.111(5) 0.588(3) 0.4279(19) 0.051(10) Uiso d . 1
D D7B 0.053(4) 0.495(3) 0.394(2) 0.039(9) Uiso d . 1
D D8A 0.307(5) 0.386(3) 0.475(2) 0.061(11) Uiso d . 1
D D8B 0.339(4) 0.382(2) 0.550(2) 0.043(9) Uiso d . 1
D D9A 0.405(4) 0.617(2) 0.6231(16) 0.029(7) Uiso d . 1
D D9B 0.278(4) 0.631(2) 0.6526(19) 0.040(9) Uiso d . 1
D D10A 0.634(4) 0.562(3) 0.6375(19) 0.047(9) Uiso d . 1
D D10B 0.694(4) 0.658(3) 0.668(2) 0.047(9) Uiso d . 1

loop_
_atom_site_aniso_label
_atom_site_aniso_U_11
_atom_site_aniso_U_22
_atom_site_aniso_U_33
_atom_site_aniso_U_12
_atom_site_aniso_U_13
_atom_site_aniso_U_23
Si1 0.0118(3) 0.0119(3) 0.0148(3) 0.0027(2) 0.0032(2) 0.0028(2)
S1 0.0144(3) 0.0148(2) 0.0227(3) 0.0052(2) 0.00119(19) 0.00472(19)
O1 0.0150(7) 0.0142(7) 0.0226(7) 0.0040(6) 0.0069(6) 0.0050(6)
O2 0.0163(7) 0.0149(7) 0.0163(7) 0.0011(6) 0.0053(5) 0.0002(5)
O3 0.0127(7) 0.0152(7) 0.0157(7) 0.0052(6) 0.0013(5) 0.0028(5)
C10 0.0135(10) 0.0167(10) 0.0229(10) 0.0024(8) 0.0067(8) 0.0060(8)
C11 0.0170(11) 0.0214(11) 0.0322(12) 0.0024(9) 0.0057(9) 0.0083(9)
C12 0.0251(12) 0.0262(12) 0.0235(11) 0.0059(10) 0.0109(9) 0.0059(9)
C13 0.0242(12) 0.0227(11) 0.0377(13) 0.0057(10) 0.0124(10) 0.0142(10)
C20 0.0256(12) 0.0186(10) 0.0181(10) 0.0030(9) 0.0071(9) -0.0018(8)
C21 0.0460(16) 0.0213(12) 0.0335(13) 0.0112(11) 0.0167(11) 0.0023(10)
C22 0.0423(15) 0.0277(12) 0.0249(12) 0.0065(11) 0.0176(11) 0.0000(9)
C23 0.0275(13) 0.0424(15) 0.0225(12) 0.0006(11) 0.0000(10) -0.0038(10)
C30 0.0136(10) 0.0194(10) 0.0214(10) 0.0066(8) -0.0007(8) 0.0056(8)
C31 0.0232(12) 0.0223(11) 0.0341(12) 0.0107(10) -0.0001(9) 0.0100(9)
C32 0.0239(12) 0.0295(12) 0.0251(11) 0.0093(10) -0.0040(9) 0.0042(9)
C33 0.0157(11) 0.0269(12) 0.0325(12) 0.0097(9) 0.0049(9) 0.0082(9)
Si2 0.0128(3) 0.0124(3) 0.0139(3) 0.0028(2) 0.0033(2) 0.0017(2)
S2 0.0152(3) 0.0170(3) 0.0186(3) 0.0041(2) 0.00681(19) 0.00013(19)
O4 0.0134(7) 0.0151(7) 0.0168(7) 0.0038(6) 0.0056(5) 0.0027(5)
O5 0.0174(7) 0.0125(7) 0.0221(7) 0.0045(6) 0.0027(6) 0.0046(6)
O6 0.0158(7) 0.0175(7) 0.0169(7) 0.0046(6) 0.0014(6) -0.0006(6)
C40 0.0186(11) 0.0206(11) 0.0185(10) 0.0026(9) 0.0095(8) 0.0021(8)
C41 0.0244(12) 0.0250(11) 0.0230(11) 0.0069(10) 0.0117(9) 0.0006(9)
C42 0.0384(14) 0.0232(12) 0.0300(12) 0.0013(11) 0.0200(11) 0.0063(10)
C43 0.0147(11) 0.0362(13) 0.0267(11) 0.0072(10) 0.0076(9) 0.0004(10)
C50 0.0261(12) 0.0131(10) 0.0303(12) 0.0064(9) 0.0055(9) 0.0078(9)
C51 0.0500(17) 0.0209(12) 0.0369(14) 0.0188(12) 0.0063(12) 0.0025(10)
C52 0.0429(16) 0.0223(12) 0.0367(14) 0.0128(11) -0.0031(11) 0.0120(10)
C53 0.0352(15) 0.0394(15) 0.0576(17) 0.0084(12) 0.0183(13) 0.0318(13)
C60 0.0165(11) 0.0224(11) 0.0198(10) 0.0040(9) -0.0007(8) 0.0013(8)
C61 0.0265(12) 0.0265(12) 0.0234(11) 0.0085(10) -0.0007(9) 0.0048(9)
C62 0.0365(15) 0.0298(13) 0.0236(12) 0.0062(11) -0.0045(10) -0.0067(10)
C63 0.0200(12) 0.0305(13) 0.0367(13) 0.0008(10) 0.0027(10) 0.0062(10)
O7 0.0199(8) 0.0181(8) 0.0146(8) 0.0015(6) 0.0061(6) 0.0022(6)
O8 0.0249(9) 0.0370(10) 0.0201(8) 0.0161(8) 0.0034(7) 0.0067(7)
O9 0.0156(9) 0.0364(10) 0.0244(9) 0.0050(7) 0.0058(7) -0.0023(7)
O10 0.0196(8) 0.0177(8) 0.0210(8) 0.0041(7) 0.0013(6) 0.0046(7)
Li1 0.0180(18) 0.0181(17) 0.0224(17) 0.0057(14) 0.0048(14) 0.0000(13)
Li2 0.0174(18) 0.0259(19) 0.0221(18) 0.0075(15) 0.0046(14) 0.0042(14)

loop_
_atom_type_symbol
_atom_type_description
_atom_type_scat_dispersion_real
_atom_type_scat_dispersion_imag
_atom_type_scat_source
C C 0.0033 0.0016 'International Tables Vol C Tables 4.2.6.8 and 6.1.1.4'
D D 0 0 'International Tables Vol C Tables 4.2.6.8 and 6.1.1.4'
H H 0 0 'International Tables Vol C Tables 4.2.6.8 and 6.1.1.4'
O O 0.0106 0.006 'International Tables Vol C Tables 4.2.6.8 and 6.1.1.4'
Li Li -0.0003 0.0001 'International Tables Vol C Tables 4.2.6.8 and 6.1.1.4'
Si Si 0.0817 0.0704 'International Tables Vol C Tables 4.2.6.8 and 6.1.1.4'
S S 0.1246 0.1234 'International Tables Vol C Tables 4.2.6.8 and 6.1.1.4'

loop_
_geom_angle_atom_site_label_1
_geom_angle_atom_site_label_2
_geom_angle_atom_site_label_3
_geom_angle_site_symmetry_1
_geom_angle_site_symmetry_3
_geom_angle
_geom_angle_publ_flag
O1 Si1 O2 . . 105.60(7) ?
O1 Si1 O3 . . 111.09(7) ?
O2 Si1 O3 . . 104.62(7) ?
O1 Si1 S1 . . 116.96(6) ?
O2 Si1 S1 . . 115.70(6) ?
O3 Si1 S1 . . 102.23(6) ?
O1 Si1 Li1 . . 136.24(9) ?
O2 Si1 Li1 . . 114.75(9) ?
S1 Si1 Li1 . . 59.31(8) ?
Si1 S1 Li1 . . 75.55(8) yes
C10 O1 Si1 . . 133.37(13) ?
C20 O2 Si1 . . 131.02(13) ?
C30 O3 Si1 . . 131.57(12) ?
C30 O3 Li1 . . 124.57(16) ?
Si1 O3 Li1 . . 100.70(13) ?
O1 C10 C12 . . 110.49(16) ?
O1 C10 C13 . . 105.30(17) ?
C12 C10 C13 . . 110.46(18) ?
O1 C10 C11 . . 108.66(16) ?
C12 C10 C11 . . 111.03(18) ?
C13 C10 C11 . . 110.73(18) ?
C10 C11 H11A . . 109.5 ?
C10 C11 H11B . . 109.5 ?
H11A C11 H11B . . 109.5 ?
C10 C11 H11C . . 109.5 ?
H11A C11 H11C . . 109.5 ?
H11B C11 H11C . . 109.5 ?
C10 C12 H12A . . 109.5 ?
C10 C12 H12B . . 109.5 ?
H12A C12 H12B . . 109.5 ?
C10 C12 H12C . . 109.5 ?
H12A C12 H12C . . 109.5 ?
H12B C12 H12C . . 109.5 ?
C10 C13 H13A . . 109.5 ?
C10 C13 H13B . . 109.5 ?
H13A C13 H13B . . 109.5 ?
C10 C13 H13C . . 109.5 ?
H13A C13 H13C . . 109.5 ?
H13B C13 H13C . . 109.5 ?
O2 C20 C23 . . 109.35(19) ?
O2 C20 C21 . . 109.00(17) ?
C23 C20 C21 . . 112.1(2) ?
O2 C20 C22 . . 105.58(17) ?
C23 C20 C22 . . 110.8(2) ?
C21 C20 C22 . . 109.8(2) ?
C20 C21 H21A . . 109.5 ?
C20 C21 H21B . . 109.5 ?
H21A C21 H21B . . 109.5 ?
C20 C21 H21C . . 109.5 ?
H21A C21 H21C . . 109.5 ?
H21B C21 H21C . . 109.5 ?
C20 C22 H22A . . 109.5 ?
C20 C22 H22B . . 109.5 ?
H22A C22 H22B . . 109.5 ?
C20 C22 H22C . . 109.5 ?
H22A C22 H22C . . 109.5 ?
H22B C22 H22C . . 109.5 ?
C20 C23 H23A . . 109.5 ?
C20 C23 H23B . . 109.5 ?
H23A C23 H23B . . 109.5 ?
C20 C23 H23C . . 109.5 ?
H23A C23 H23C . . 109.5 ?
H23B C23 H23C . . 109.5 ?
O3 C30 C31 . . 110.07(17) ?
O3 C30 C32 . . 104.71(16) ?
C31 C30 C32 . . 110.21(18) ?
O3 C30 C33 . . 109.36(16) ?
C31 C30 C33 . . 111.67(18) ?
C32 C30 C33 . . 110.59(18) ?
C30 C31 H31A . . 109.5 ?
C30 C31 H31B . . 109.5 ?
H31A C31 H31B . . 109.5 ?
C30 C31 H31C . . 109.5 ?
H31A C31 H31C . . 109.5 ?
H31B C31 H31C . . 109.5 ?
C30 C32 H32A . . 109.5 ?
C30 C32 H32B . . 109.5 ?
H32A C32 H32B . . 109.5 ?
C30 C32 H32C . . 109.5 ?
H32A C32 H32C . . 109.5 ?
H32B C32 H32C . . 109.5 ?
C30 C33 H33A . . 109.5 ?
C30 C33 H33B . . 109.5 ?
H33A C33 H33B . . 109.5 ?
C30 C33 H33C . . 109.5 ?
H33A C33 H33C . . 109.5 ?
H33B C33 H33C . . 109.5 ?
O6 Si2 O5 . . 104.46(8) ?
O6 Si2 O4 . . 111.76(7) ?
O5 Si2 O4 . . 103.92(8) ?
O6 Si2 S2 . . 118.05(6) ?
O5 Si2 S2 . . 115.58(6) ?
O4 Si2 S2 . . 102.36(6) ?
O6 Si2 Li1 . . 138.34(9) ?
O5 Si2 Li1 . . 113.72(9) ?
S2 Si2 Li1 . . 59.04(7) ?
Si2 S2 Li1 . . 75.79(8) yes
C40 O4 Si2 . . 132.00(13) ?
C40 O4 Li1 . . 124.92(16) ?
Si2 O4 Li1 . . 100.08(12) ?
C50 O5 Si2 . . 130.77(13) ?
C60 O6 Si2 . . 134.37(13) ?
O4 C40 C43 . . 108.63(16) ?
O4 C40 C41 . . 110.46(17) ?
C43 C40 C41 . . 111.36(19) ?
O4 C40 C42 . . 104.39(17) ?
C43 C40 C42 . . 110.95(19) ?
C41 C40 C42 . . 110.81(18) ?
C40 C41 H41A . . 109.5 ?
C40 C41 H41B . . 109.5 ?
H41A C41 H41B . . 109.5 ?
C40 C41 H41C . . 109.5 ?
H41A C41 H41C . . 109.5 ?
H41B C41 H41C . . 109.5 ?
C40 C42 H42A . . 109.5 ?
C40 C42 H42B . . 109.5 ?
H42A C42 H42B . . 109.5 ?
C40 C42 H42C . . 109.5 ?
H42A C42 H42C . . 109.5 ?
H42B C42 H42C . . 109.5 ?
C40 C43 H43A . . 109.5 ?
C40 C43 H43B . . 109.5 ?
H43A C43 H43B . . 109.5 ?
C40 C43 H43C . . 109.5 ?
H43A C43 H43C . . 109.5 ?
H43B C43 H43C . . 109.5 ?
O5 C50 C53 . . 110.47(19) ?
O5 C50 C52 . . 105.82(17) ?
C53 C50 C52 . . 110.7(2) ?
O5 C50 C51 . . 108.23(18) ?
C53 C50 C51 . . 111.3(2) ?
C52 C50 C51 . . 110.1(2) ?
C50 C51 H51A . . 109.5 ?
C50 C51 H51B . . 109.5 ?
H51A C51 H51B . . 109.5 ?
C50 C51 H51C . . 109.5 ?
H51A C51 H51C . . 109.5 ?
H51B C51 H51C . . 109.5 ?
C50 C52 H52A . . 109.5 ?
C50 C52 H52B . . 109.5 ?
H52A C52 H52B . . 109.5 ?
C50 C52 H52C . . 109.5 ?
H52A C52 H52C . . 109.5 ?
H52B C52 H52C . . 109.5 ?
C50 C53 H53A . . 109.5 ?
C50 C53 H53B . . 109.5 ?
H53A C53 H53B . . 109.5 ?
C50 C53 H53C . . 109.5 ?
H53A C53 H53C . . 109.5 ?
H53B C53 H53C . . 109.5 ?
O6 C60 C61 . . 110.60(17) ?
O6 C60 C63 . . 109.02(17) ?
C61 C60 C63 . . 110.9(2) ?
O6 C60 C62 . . 104.80(18) ?
C61 C60 C62 . . 110.61(19) ?
C63 C60 C62 . . 110.70(19) ?
C60 C61 H61A . . 109.5 ?
C60 C61 H61B . . 109.5 ?
H61A C61 H61B . . 109.5 ?
C60 C61 H61C . . 109.5 ?
H61A C61 H61C . . 109.5 ?
H61B C61 H61C . . 109.5 ?
C60 C62 H62A . . 109.5 ?
C60 C62 H62B . . 109.5 ?
H62A C62 H62B . . 109.5 ?
C60 C62 H62C . . 109.5 ?
H62A C62 H62C . . 109.5 ?
H62B C62 H62C . . 109.5 ?
C60 C63 H63A . . 109.5 ?
C60 C63 H63B . . 109.5 ?
H63A C63 H63B . . 109.5 ?
C60 C63 H63C . . 109.5 ?
H63A C63 H63C . . 109.5 ?
H63B C63 H63C . . 109.5 ?
D7B O7 D7A . . 105(3) ?
D7B O7 Li2 . . 118(2) ?
D7A O7 Li2 . . 115(2) ?
D7B O7 Li2 . 2_566 109(2) ?
D7A O7 Li2 . 2_566 120(2) ?
Li2 O7 Li2 . 2_566 90.22(16) ?
D8B O8 D8A . . 106(3) ?
D8B O8 Li2 . . 127(2) ?
D8A O8 Li2 . . 118(3) ?
D9B O9 D9A . . 108(3) ?
D9B O9 Li2 . . 123(2) ?
D9A O9 Li2 . . 116.2(18) ?
D10B O10 D10A . . 103(3) ?
O3 Li1 O4 . . 148.2(2) yes
O3 Li1 S2 . . 114.47(16) yes
O4 Li1 S2 . . 80.41(13) yes
O3 Li1 S1 . . 80.29(12) yes
O4 Li1 S1 . . 115.77(16) yes
S2 Li1 S1 . . 123.98(15) yes
O3 Li1 Si2 . . 152.83(18) ?
O4 Li1 Si2 . . 35.80(7) ?
S2 Li1 Si2 . . 45.17(6) ?
S1 Li1 Si2 . . 124.76(14) ?
O3 Li1 Si1 . . 35.65(7) ?
O4 Li1 Si1 . . 153.96(18) ?
S2 Li1 Si1 . . 123.89(13) ?
S1 Li1 Si1 . . 45.14(6) ?
Si2 Li1 Si1 . . 162.69(15) ?
O8 Li2 O9 . . 110.8(2) yes
O8 Li2 O7 . . 114.11(19) yes
O9 Li2 O7 . . 112.3(2) yes
O8 Li2 O7 . 2_566 124.2(2) yes
O9 Li2 O7 . 2_566 103.98(18) yes
O7 Li2 O7 . 2_566 89.78(16) yes
O8 Li2 Li2 . 2_566 133.2(2) ?
O9 Li2 Li2 . 2_566 116.0(2) ?
O7 Li2 Li2 . 2_566 44.97(11) ?
O7 Li2 Li2 2_566 2_566 44.82(11) ?

loop_
_geom_bond_atom_site_label_1
_geom_bond_atom_site_label_2
_geom_bond_site_symmetry_2
_geom_bond_distance
_geom_bond_publ_flag
Si1 O1 . 1.6270(14) yes
Si1 O2 . 1.6456(14) yes
Si1 O3 . 1.6650(14) yes
Si1 S1 . 2.0549(8) yes
Si1 Li1 . 2.807(3) no
S1 Li1 . 2.493(4) yes
O1 C10 . 1.449(2) ?
O2 C20 . 1.464(2) ?
O3 C30 . 1.464(2) ?
O3 Li1 . 1.972(4) yes
C10 C12 . 1.520(3) ?
C10 C13 . 1.521(3) ?
C10 C11 . 1.528(3) ?
C11 H11A . 0.98 ?
C11 H11B . 0.98 ?
C11 H11C . 0.98 ?
C12 H12A . 0.98 ?
C12 H12B . 0.98 ?
C12 H12C . 0.98 ?
C13 H13A . 0.98 ?
C13 H13B . 0.98 ?
C13 H13C . 0.98 ?
C20 C23 . 1.515(3) ?
C20 C21 . 1.517(3) ?
C20 C22 . 1.521(3) ?
C21 H21A . 0.98 ?
C21 H21B . 0.98 ?
C21 H21C . 0.98 ?
C22 H22A . 0.98 ?
C22 H22B . 0.98 ?
C22 H22C . 0.98 ?
C23 H23A . 0.98 ?
C23 H23B . 0.98 ?
C23 H23C . 0.98 ?
C30 C31 . 1.523(3) ?
C30 C32 . 1.524(3) ?
C30 C33 . 1.525(3) ?
C31 H31A . 0.98 ?
C31 H31B . 0.98 ?
C31 H31C . 0.98 ?
C32 H32A . 0.98 ?
C32 H32B . 0.98 ?
C32 H32C . 0.98 ?
C33 H33A . 0.98 ?
C33 H33B . 0.98 ?
C33 H33C . 0.98 ?
Si2 O6 . 1.6264(14) yes
Si2 O5 . 1.6463(15) yes
Si2 O4 . 1.6663(14) yes
Si2 S2 . 2.0519(7) yes
Si2 Li1 . 2.805(4) ?
S2 Li1 . 2.481(4) yes
O4 C40 . 1.466(2) ?
O4 Li1 . 1.983(4) yes
O5 C50 . 1.455(2) ?
O6 C60 . 1.444(3) ?
C40 C43 . 1.519(3) ?
C40 C41 . 1.522(3) ?
C40 C42 . 1.524(3) ?
C41 H41A . 0.98 ?
C41 H41B . 0.98 ?
C41 H41C . 0.98 ?
C42 H42A . 0.98 ?
C42 H42B . 0.98 ?
C42 H42C . 0.98 ?
C43 H43A . 0.98 ?
C43 H43B . 0.98 ?
C43 H43C . 0.98 ?
C50 C53 . 1.513(3) ?
C50 C52 . 1.520(3) ?
C50 C51 . 1.523(3) ?
C51 H51A . 0.98 ?
C51 H51B . 0.98 ?
C51 H51C . 0.98 ?
C52 H52A . 0.98 ?
C52 H52B . 0.98 ?
C52 H52C . 0.98 ?
C53 H53A . 0.98 ?
C53 H53B . 0.98 ?
C53 H53C . 0.98 ?
C60 C61 . 1.516(3) ?
C60 C63 . 1.524(3) ?
C60 C62 . 1.529(3) ?
C61 H61A . 0.98 ?
C61 H61B . 0.98 ?
C61 H61C . 0.98 ?
C62 H62A . 0.98 ?
C62 H62B . 0.98 ?
C62 H62C . 0.98 ?
C63 H63A . 0.98 ?
C63 H63B . 0.98 ?
C63 H63C . 0.98 ?
O7 D7B . 0.76(3) ?
O7 D7A . 0.83(4) ?
O7 Li2 . 2.027(4) yes
O7 Li2 2_566 2.032(4) yes
O8 D8B . 0.80(4) ?
O8 D8A . 0.83(4) ?
O8 Li2 . 1.899(4) yes
O9 D9B . 0.78(3) ?
O9 D9A . 0.85(3) ?
O9 Li2 . 1.901(4) yes
O10 D10B . 0.81(4) ?
O10 D10A . 0.84(4) ?
Li2 O7 2_566 2.032(4) ?
Li2 Li2 2_566 2.876(7) yes

loop_
_geom_hbond_atom_site_label_D
_geom_hbond_atom_site_label_H
_geom_hbond_atom_site_label_A
_geom_hbond_site_symmetry_A
_geom_hbond_distance_DH
_geom_hbond_distance_HA
_geom_hbond_distance_DA
_geom_hbond_angle_DHA
O7 D7B S2 . 0.76(3) 2.54(3) 3.2765(17) 163(3)
O7 D7A O2 . 0.83(4) 2.08(4) 2.906(2) 170(3)
O8 D8B S1 2_666 0.80(4) 2.54(4) 3.3192(19) 164(3)
O8 D8A O10 2_666 0.83(4) 1.95(4) 2.776(2) 171(4)
O9 D9A O10 . 0.85(3) 1.92(3) 2.759(2) 170(3)
O9 D9B S2 2_566 0.78(3) 2.55(3) 3.2584(19) 151(3)
O10 D10A S1 2_666 0.84(4) 2.39(4) 3.2086(18) 168(3)
O10 D10B O5 2_666 0.81(4) 2.03(4) 2.845(2) 175(3)
